data_4324458
loop_
_publ_author_name
'Zachariah M. Heiden'
'Michael Schedler'
'Douglas W. Stephan'

_publ_contact_author
; 
Douglas W. Stephan 
University of Toronto 
Department of Chemistry 
80 St. George St. 
Toronto, Ontario M5S 3H6 
Canada
;
_publ_contact_author_email dstephan@chem.utoronto.ca
_publ_contact_author_fax '1  416 978 8940'
_publ_contact_author_phone '1  416 946 3294'
_publ_section_title
;
 Synthesis and Reactivity of o-Benzylphosphino- and
 o-\a-Methylbenzyl(N,N-dimethyl)amine-Boranes
;
_journal_name_full 'Inorganic Chemistry'
_journal_page_first 1470
_journal_page_last 1479
_journal_paper_doi 10.1021/ic102044z
_journal_volume 50
_journal_year 2011
_chemical_formula_moiety 'C22 H24 B N'
_chemical_formula_sum 'C22 H24 B N'
_chemical_formula_weight 313.23
_chemical_name_systematic
; 
 ? 
;
_space_group_IT_number 4
_symmetry_cell_setting monoclinic
_symmetry_space_group_name_Hall 'P 2yb'
_symmetry_space_group_name_H-M 'P 1 21 1'
_atom_sites_solution_hydrogens geom
_atom_sites_solution_primary direct
_atom_sites_solution_secondary difmap
_audit_creation_method SHELXL-97
_cell_angle_alpha 90.00
_cell_angle_beta 106.383(2)
_cell_angle_gamma 90.00
_cell_formula_units_Z 4
_cell_length_a 10.1559(5)
_cell_length_b 16.5857(8)
_cell_length_c 10.8949(6)
_cell_measurement_reflns_used 7796
_cell_measurement_temperature 296(2)
_cell_measurement_theta_max 28.94
_cell_measurement_theta_min 2.42
_cell_volume 1760.65(16)
_computing_cell_refinement 'Bruker SMART'
_computing_data_collection 'Bruker SMART'
_computing_data_reduction 'Bruker SAINT'
_computing_molecular_graphics 'Bruker SHELXTL'
_computing_publication_material 'Bruker SHELXTL'
_computing_structure_refinement 'Bruker SHELXTL'
_computing_structure_solution 'Bruker SHELXTL'
_diffrn_ambient_temperature 296(2)
_diffrn_measured_fraction_theta_full 0.998
_diffrn_measured_fraction_theta_max 0.998
_diffrn_measurement_device_type 'CCD area detector'
_diffrn_measurement_method 'phi and omega scans'
_diffrn_radiation_monochromator graphite
_diffrn_radiation_source 'fine-focus sealed tube'
_diffrn_radiation_type MoK\a
_diffrn_radiation_wavelength 0.71073
_diffrn_reflns_av_R_equivalents 0.0211
_diffrn_reflns_av_sigmaI/netI 0.0370
_diffrn_reflns_limit_h_max 13
_diffrn_reflns_limit_h_min -13
_diffrn_reflns_limit_k_max 22
_diffrn_reflns_limit_k_min -21
_diffrn_reflns_limit_l_max 14
_diffrn_reflns_limit_l_min -12
_diffrn_reflns_number 18428
_diffrn_reflns_theta_full 29.31
_diffrn_reflns_theta_max 29.31
_diffrn_reflns_theta_min 1.95
_exptl_absorpt_coefficient_mu 0.067
_exptl_absorpt_correction_type none
_exptl_crystal_density_diffrn 1.182
_exptl_crystal_F_000 672
_refine_diff_density_max 0.445
_refine_diff_density_min -0.209
_refine_diff_density_rms 0.040
_refine_ls_abs_structure_details 'Flack H D (1983), Acta Cryst. A39, 876-881'
_refine_ls_abs_structure_Flack 1(2)
_refine_ls_extinction_method none
_refine_ls_goodness_of_fit_ref 1.045
_refine_ls_hydrogen_treatment none
_refine_ls_matrix_type full
_refine_ls_number_parameters 439
_refine_ls_number_reflns 9266
_refine_ls_number_restraints 1
_refine_ls_restrained_S_all 1.045
_refine_ls_R_factor_all 0.0548
_refine_ls_R_factor_gt 0.0460
_refine_ls_shift/su_max 0.001
_refine_ls_shift/su_mean 0.000
_refine_ls_structure_factor_coef Fsqd
_refine_ls_weighting_details 'calc w=1/[\s^2^(Fo^2^)+(0.0625P)^2^+0.2390P] where P=(Fo^2^+2Fc^2^)/3'
_refine_ls_weighting_scheme calc
_refine_ls_wR_factor_gt 0.1114
_refine_ls_wR_factor_ref 0.1166
_reflns_number_gt 8168
_reflns_number_total 9266
_reflns_threshold_expression >2sigma(I)
_cod_data_source_file ic102044z_si_003_07.cif
_cod_data_source_block zmh002_4_complex11
_cod_original_sg_symbol_Hall 'P 2yb '
_cod_original_sg_symbol_H-M 'P 1 21 1 '
_cod_database_code 4324458

loop_
_symmetry_equiv_pos_as_xyz
'x, y, z'
'-x, y+1/2, -z'

loop_
_atom_site_label
_atom_site_type_symbol
_atom_site_fract_x
_atom_site_fract_y
_atom_site_fract_z
_atom_site_U_iso_or_equiv
_atom_site_adp_type
_atom_site_occupancy
_atom_site_symmetry_multiplicity
_atom_site_calc_flag
_atom_site_refinement_flags
N1 N 0.24411(14) 0.40968(8) 0.07898(13) 0.0242(3) Uani 1 1 d .
N2 N 0.23026(13) 0.08412(8) 0.54046(13) 0.0223(3) Uani 1 1 d .
C1 C 0.37600(16) 0.28231(10) 0.08659(15) 0.0224(3) Uani 1 1 d .
C2 C 0.46052(16) 0.21436(10) 0.11072(17) 0.0267(3) Uani 1 1 d .
H2 H 0.4773 0.1881 0.1890 0.032 Uiso 1 1 calc R
C3 C 0.52021(19) 0.18536(12) 0.0185(2) 0.0357(4) Uani 1 1 d .
H3 H 0.5759 0.1399 0.0358 0.043 Uiso 1 1 calc R
C4 C 0.4973(2) 0.22338(13) -0.0974(2) 0.0403(5) Uani 1 1 d .
H4 H 0.5395 0.2044 -0.1572 0.048 Uiso 1 1 calc R
C5 C 0.4111(2) 0.29032(12) -0.12591(18) 0.0354(4) Uani 1 1 d .
H5 H 0.3939 0.3157 -0.2049 0.042 Uiso 1 1 calc R
C6 C 0.35109(17) 0.31840(10) -0.03400(16) 0.0256(3) Uani 1 1 d .
C7 C 0.24386(19) 0.38384(10) -0.05548(15) 0.0277(3) Uani 1 1 d .
H7 H 0.1551 0.3578 -0.0939 0.033 Uiso 1 1 calc R
C8 C 0.2569(3) 0.45127(13) -0.14523(19) 0.0441(5) Uani 1 1 d .
H8A H 0.3493 0.4713 -0.1209 0.066 Uiso 1 1 calc R
H8B H 0.1950 0.4941 -0.1404 0.066 Uiso 1 1 calc R
H8C H 0.2345 0.4311 -0.2313 0.066 Uiso 1 1 calc R
C9 C 0.35460(16) 0.34493(9) 0.31531(15) 0.0216(3) Uani 1 1 d .
C10 C 0.49019(16) 0.32260(10) 0.37572(16) 0.0251(3) Uani 1 1 d .
H10 H 0.5387 0.2944 0.3288 0.030 Uiso 1 1 calc R
C11 C 0.55564(19) 0.34072(11) 0.50302(17) 0.0321(4) Uani 1 1 d .
H11 H 0.6456 0.3241 0.5397 0.039 Uiso 1 1 calc R
C12 C 0.4872(2) 0.38336(12) 0.57499(17) 0.0355(4) Uani 1 1 d .
H12 H 0.5303 0.3951 0.6604 0.043 Uiso 1 1 calc R
C13 C 0.3545(2) 0.40835(12) 0.51921(18) 0.0361(4) Uani 1 1 d .
H13 H 0.3083 0.4380 0.5666 0.043 Uiso 1 1 calc R
C14 C 0.28961(19) 0.38949(11) 0.39247(17) 0.0295(4) Uani 1 1 d .
H14 H 0.1998 0.4068 0.3568 0.035 Uiso 1 1 calc R
C15 C 0.13969(15) 0.26954(9) 0.14251(15) 0.0219(3) Uani 1 1 d .
C16 C 0.05966(19) 0.26744(11) 0.2281(2) 0.0332(4) Uani 1 1 d .
H16 H 0.0872 0.2979 0.3026 0.040 Uiso 1 1 calc R
C17 C -0.0595(2) 0.22165(12) 0.2059(2) 0.0416(5) Uani 1 1 d .
H17 H -0.1109 0.2229 0.2643 0.050 Uiso 1 1 calc R
C18 C -0.1016(2) 0.17452(13) 0.0981(2) 0.0448(5) Uani 1 1 d .
H18 H -0.1805 0.1432 0.0836 0.054 Uiso 1 1 calc R
C19 C -0.0255(2) 0.17437(13) 0.0124(2) 0.0444(5) Uani 1 1 d .
H19 H -0.0536 0.1432 -0.0613 0.053 Uiso 1 1 calc R
C20 C 0.09335(19) 0.22027(11) 0.03456(19) 0.0335(4) Uani 1 1 d .
H20 H 0.1439 0.2182 -0.0245 0.040 Uiso 1 1 calc R
C21 C 0.10995(19) 0.44631(11) 0.07585(19) 0.0326(4) Uani 1 1 d .
H21A H 0.1101 0.4614 0.1610 0.049 Uiso 1 1 calc R
H21B H 0.0380 0.4079 0.0424 0.049 Uiso 1 1 calc R
H21C H 0.0949 0.4933 0.0221 0.049 Uiso 1 1 calc R
C22 C 0.3547(2) 0.47042(10) 0.13009(17) 0.0313(4) Uani 1 1 d .
H22A H 0.3371 0.5176 0.0770 0.047 Uiso 1 1 calc R
H22B H 0.4418 0.4479 0.1303 0.047 Uiso 1 1 calc R
H22C H 0.3561 0.4848 0.2158 0.047 Uiso 1 1 calc R
C23 C 0.10656(16) -0.04559(9) 0.47512(15) 0.0218(3) Uani 1 1 d .
C24 C 0.05285(17) -0.12402(10) 0.46139(17) 0.0262(3) Uani 1 1 d .
H24 H 0.0169 -0.1453 0.5241 0.031 Uiso 1 1 calc R
C25 C 0.05287(18) -0.17055(11) 0.35427(18) 0.0311(4) Uani 1 1 d .
H25 H 0.0187 -0.2229 0.3471 0.037 Uiso 1 1 calc R
C26 C 0.10348(18) -0.13906(11) 0.25875(17) 0.0308(4) Uani 1 1 d .
H26 H 0.1047 -0.1706 0.1885 0.037 Uiso 1 1 calc R
C27 C 0.15248(17) -0.06037(11) 0.26767(16) 0.0279(3) Uani 1 1 d .
H27 H 0.1840 -0.0384 0.2027 0.034 Uiso 1 1 calc R
C28 C 0.15356(16) -0.01502(10) 0.37574(15) 0.0230(3) Uani 1 1 d .
C29 C 0.19809(16) 0.07247(10) 0.39601(15) 0.0238(3) Uani 1 1 d .
H29 H 0.1173 0.1055 0.3564 0.029 Uiso 1 1 calc R
C30 C 0.31035(19) 0.09802(12) 0.33661(18) 0.0320(4) Uani 1 1 d .
H30A H 0.3852 0.0605 0.3608 0.048 Uiso 1 1 calc R
H30B H 0.3423 0.1509 0.3664 0.048 Uiso 1 1 calc R
H30C H 0.2743 0.0988 0.2451 0.048 Uiso 1 1 calc R
C31 C 0.18323(16) -0.00659(10) 0.73230(16) 0.0234(3) Uani 1 1 d .
C32 C 0.22403(17) -0.08621(10) 0.76447(16) 0.0265(3) Uani 1 1 d .
H32 H 0.2097 -0.1242 0.6993 0.032 Uiso 1 1 calc R
C33 C 0.28496(19) -0.11117(12) 0.88943(18) 0.0325(4) Uani 1 1 d .
H33 H 0.3096 -0.1649 0.9063 0.039 Uiso 1 1 calc R
C34 C 0.3089(2) -0.05625(13) 0.98831(18) 0.0347(4) Uani 1 1 d .
H34 H 0.3493 -0.0726 1.0721 0.042 Uiso 1 1 calc R
C35 C 0.2719(2) 0.02350(13) 0.96123(18) 0.0350(4) Uani 1 1 d .
H35 H 0.2887 0.0611 1.0271 0.042 Uiso 1 1 calc R
C36 C 0.20993(19) 0.04761(10) 0.83622(17) 0.0295(4) Uani 1 1 d .
H36 H 0.1851 0.1014 0.8204 0.035 Uiso 1 1 calc R
C37 C -0.03353(16) 0.06673(9) 0.55898(16) 0.0236(3) Uani 1 1 d .
C38 C -0.08924(19) 0.09295(11) 0.65634(18) 0.0320(4) Uani 1 1 d .
H38 H -0.0379 0.0858 0.7410 0.038 Uiso 1 1 calc R
C39 C -0.2173(2) 0.12897(12) 0.6320(2) 0.0401(4) Uani 1 1 d .
H39 H -0.2500 0.1452 0.6997 0.048 Uiso 1 1 calc R
C40 C -0.29631(19) 0.14082(11) 0.5077(2) 0.0387(5) Uani 1 1 d .
H40 H -0.3814 0.1660 0.4909 0.046 Uiso 1 1 calc R
C41 C -0.24736(19) 0.11489(13) 0.4092(2) 0.0399(5) Uani 1 1 d .
H41 H -0.3002 0.1219 0.3250 0.048 Uiso 1 1 calc R
C42 C -0.11923(17) 0.07820(12) 0.43436(18) 0.0335(4) Uani 1 1 d .
H42 H -0.0892 0.0606 0.3658 0.040 Uiso 1 1 calc R
C43 C 0.21734(19) 0.17097(10) 0.56949(18) 0.0308(4) Uani 1 1 d .
H43A H 0.2350 0.1779 0.6602 0.046 Uiso 1 1 calc R
H43B H 0.1262 0.1892 0.5270 0.046 Uiso 1 1 calc R
H43C H 0.2825 0.2018 0.5401 0.046 Uiso 1 1 calc R
C44 C 0.37369(16) 0.05754(11) 0.60401(17) 0.0277(3) Uani 1 1 d .
H44A H 0.4365 0.0889 0.5721 0.042 Uiso 1 1 calc R
H44B H 0.3833 0.0015 0.5860 0.042 Uiso 1 1 calc R
H44C H 0.3936 0.0651 0.6948 0.042 Uiso 1 1 calc R
B1 B 0.28113(17) 0.32205(10) 0.16702(16) 0.0202(3) Uani 1 1 d .
B2 B 0.11486(18) 0.02111(10) 0.58485(17) 0.0207(3) Uani 1 1 d .

loop_
_atom_site_aniso_label
_atom_site_aniso_U_11
_atom_site_aniso_U_22
_atom_site_aniso_U_33
_atom_site_aniso_U_23
_atom_site_aniso_U_13
_atom_site_aniso_U_12
N1 0.0298(7) 0.0215(6) 0.0202(7) 0.0008(5) 0.0054(5) 0.0005(5)
N2 0.0214(6) 0.0220(6) 0.0221(7) -0.0007(5) 0.0037(5) -0.0014(5)
C1 0.0206(7) 0.0236(7) 0.0229(8) -0.0042(6) 0.0060(6) -0.0044(6)
C2 0.0230(7) 0.0263(8) 0.0312(9) -0.0061(7) 0.0080(6) -0.0023(6)
C3 0.0254(8) 0.0346(9) 0.0489(12) -0.0151(8) 0.0135(8) -0.0019(7)
C4 0.0347(10) 0.0501(11) 0.0425(11) -0.0239(9) 0.0212(8) -0.0113(9)
C5 0.0381(10) 0.0454(11) 0.0257(9) -0.0101(8) 0.0138(7) -0.0154(8)
C6 0.0265(8) 0.0281(8) 0.0218(8) -0.0040(6) 0.0063(6) -0.0070(6)
C7 0.0356(9) 0.0285(8) 0.0171(8) 0.0000(6) 0.0045(6) -0.0021(7)
C8 0.0670(14) 0.0400(11) 0.0235(9) 0.0112(8) 0.0100(9) 0.0017(10)
C9 0.0254(7) 0.0210(7) 0.0184(7) 0.0008(5) 0.0058(6) -0.0015(6)
C10 0.0250(8) 0.0254(7) 0.0237(8) -0.0005(6) 0.0052(6) -0.0008(6)
C11 0.0301(8) 0.0353(9) 0.0253(9) 0.0006(7) -0.0013(7) -0.0075(7)
C12 0.0447(10) 0.0405(10) 0.0187(8) -0.0034(7) 0.0048(7) -0.0149(8)
C13 0.0480(11) 0.0373(10) 0.0270(9) -0.0075(8) 0.0173(8) -0.0049(8)
C14 0.0340(9) 0.0312(9) 0.0246(9) 0.0004(7) 0.0102(7) 0.0029(7)
C15 0.0193(7) 0.0187(7) 0.0262(8) 0.0036(6) 0.0041(6) 0.0037(6)
C16 0.0309(9) 0.0311(9) 0.0418(11) -0.0017(8) 0.0170(8) -0.0002(7)
C17 0.0329(10) 0.0343(9) 0.0670(14) 0.0045(10) 0.0292(10) 0.0020(8)
C18 0.0250(9) 0.0333(10) 0.0742(16) 0.0019(10) 0.0112(9) -0.0060(8)
C19 0.0409(11) 0.0392(10) 0.0496(13) -0.0108(9) 0.0071(9) -0.0158(9)
C20 0.0334(9) 0.0309(9) 0.0360(10) -0.0057(7) 0.0094(7) -0.0075(7)
C21 0.0363(10) 0.0260(8) 0.0330(10) 0.0050(7) 0.0057(7) 0.0106(7)
C22 0.0420(10) 0.0231(8) 0.0271(9) 0.0003(6) 0.0069(7) -0.0063(7)
C23 0.0199(7) 0.0244(7) 0.0203(7) -0.0025(6) 0.0041(5) 0.0000(6)
C24 0.0260(8) 0.0253(8) 0.0269(9) -0.0014(6) 0.0069(6) -0.0028(6)
C25 0.0283(8) 0.0270(8) 0.0351(10) -0.0078(7) 0.0043(7) -0.0031(7)
C26 0.0276(8) 0.0357(9) 0.0256(9) -0.0104(7) 0.0016(7) 0.0028(7)
C27 0.0237(8) 0.0373(9) 0.0214(8) -0.0013(7) 0.0041(6) 0.0031(7)
C28 0.0195(7) 0.0260(7) 0.0218(8) 0.0002(6) 0.0032(6) 0.0019(6)
C29 0.0242(7) 0.0263(8) 0.0197(8) 0.0029(6) 0.0045(6) 0.0012(6)
C30 0.0349(9) 0.0359(9) 0.0279(9) 0.0043(7) 0.0134(7) -0.0041(7)
C31 0.0225(7) 0.0259(8) 0.0231(8) -0.0005(6) 0.0087(6) -0.0011(6)
C32 0.0285(8) 0.0270(8) 0.0242(8) -0.0010(6) 0.0076(6) 0.0035(6)
C33 0.0329(9) 0.0333(9) 0.0309(10) 0.0066(7) 0.0081(7) 0.0080(7)
C34 0.0324(9) 0.0484(11) 0.0234(9) 0.0047(8) 0.0081(7) 0.0023(8)
C35 0.0394(10) 0.0422(10) 0.0243(9) -0.0078(8) 0.0107(7) -0.0050(8)
C36 0.0388(10) 0.0267(8) 0.0246(9) -0.0012(6) 0.0113(7) -0.0024(7)
C37 0.0230(7) 0.0203(7) 0.0283(8) -0.0010(6) 0.0086(6) -0.0022(6)
C38 0.0367(9) 0.0292(8) 0.0336(10) 0.0027(7) 0.0157(7) 0.0038(7)
C39 0.0402(10) 0.0351(9) 0.0530(13) 0.0015(9) 0.0264(9) 0.0060(8)
C40 0.0234(8) 0.0295(9) 0.0648(14) 0.0076(9) 0.0151(8) 0.0020(7)
C41 0.0237(8) 0.0484(12) 0.0444(12) 0.0067(9) 0.0044(7) 0.0018(8)
C42 0.0248(8) 0.0425(10) 0.0328(10) 0.0000(8) 0.0075(7) 0.0007(7)
C43 0.0353(9) 0.0217(8) 0.0357(10) -0.0021(7) 0.0106(7) -0.0048(7)
C44 0.0214(7) 0.0340(9) 0.0256(8) 0.0030(7) 0.0031(6) -0.0022(6)
B1 0.0225(8) 0.0185(7) 0.0187(8) 0.0012(6) 0.0045(6) 0.0005(6)
B2 0.0221(8) 0.0209(8) 0.0201(8) -0.0007(6) 0.0073(6) -0.0023(6)

loop_
_atom_type_symbol
_atom_type_description
_atom_type_scat_dispersion_real
_atom_type_scat_dispersion_imag
_atom_type_scat_source
C C 0.0033 0.0016 'International Tables Vol C Tables 4.2.6.8 and 6.1.1.4'
H H 0.0000 0.0000 'International Tables Vol C Tables 4.2.6.8 and 6.1.1.4'
B B 0.0013 0.0007 'International Tables Vol C Tables 4.2.6.8 and 6.1.1.4'
N N 0.0061 0.0033 'International Tables Vol C Tables 4.2.6.8 and 6.1.1.4'

loop_
_geom_angle_atom_site_label_1
_geom_angle_atom_site_label_2
_geom_angle_atom_site_label_3
_geom_angle
C21 N1 C22 108.73(14)
C21 N1 C7 109.89(13)
C22 N1 C7 110.16(13)
C21 N1 B1 114.39(12)
C22 N1 B1 109.76(12)
C7 N1 B1 103.81(11)
C43 N2 C44 108.68(13)
C43 N2 C29 109.60(13)
C44 N2 C29 109.75(12)
C43 N2 B2 114.59(12)
C44 N2 B2 109.88(12)
C29 N2 B2 104.23(11)
C2 C1 C6 117.42(15)
C2 C1 B1 131.05(15)
C6 C1 B1 110.93(14)
C1 C2 C3 120.72(17)
C1 C2 H2 119.6
C3 C2 H2 119.6
C4 C3 C2 120.57(18)
C4 C3 H3 119.7
C2 C3 H3 119.7
C3 C4 C5 120.30(17)
C3 C4 H4 119.9
C5 C4 H4 119.9
C6 C5 C4 118.78(18)
C6 C5 H5 120.6
C4 C5 H5 120.6
C5 C6 C1 122.17(17)
C5 C6 C7 124.95(16)
C1 C6 C7 112.62(14)
C6 C7 C8 116.14(16)
C6 C7 N1 104.33(13)
C8 C7 N1 115.81(15)
C6 C7 H7 106.6
C8 C7 H7 106.6
N1 C7 H7 106.6
C7 C8 H8A 109.5
C7 C8 H8B 109.5
H8A C8 H8B 109.5
C7 C8 H8C 109.5
H8A C8 H8C 109.5
H8B C8 H8C 109.5
C10 C9 C14 114.91(15)
C10 C9 B1 121.48(14)
C14 C9 B1 123.60(14)
C11 C10 C9 122.83(16)
C11 C10 H10 118.6
C9 C10 H10 118.6
C12 C11 C10 120.09(17)
C12 C11 H11 120.0
C10 C11 H11 120.0
C13 C12 C11 119.38(17)
C13 C12 H12 120.3
C11 C12 H12 120.3
C12 C13 C14 120.17(17)
C12 C13 H13 119.9
C14 C13 H13 119.9
C13 C14 C9 122.60(17)
C13 C14 H14 118.7
C9 C14 H14 118.7
C16 C15 C20 115.10(15)
C16 C15 B1 123.56(15)
C20 C15 B1 121.30(14)
C17 C16 C15 122.59(18)
C17 C16 H16 118.7
C15 C16 H16 118.7
C18 C17 C16 120.29(19)
C18 C17 H17 119.9
C16 C17 H17 119.9
C19 C18 C17 118.93(18)
C19 C18 H18 120.5
C17 C18 H18 120.5
C18 C19 C20 120.7(2)
C18 C19 H19 119.7
C20 C19 H19 119.7
C19 C20 C15 122.38(18)
C19 C20 H20 118.8
C15 C20 H20 118.8
N1 C21 H21A 109.5
N1 C21 H21B 109.5
H21A C21 H21B 109.5
N1 C21 H21C 109.5
H21A C21 H21C 109.5
H21B C21 H21C 109.5
N1 C22 H22A 109.5
N1 C22 H22B 109.5
H22A C22 H22B 109.5
N1 C22 H22C 109.5
H22A C22 H22C 109.5
H22B C22 H22C 109.5
C28 C23 C24 117.52(15)
C28 C23 B2 111.58(14)
C24 C23 B2 130.74(15)
C25 C24 C23 120.60(16)
C25 C24 H24 119.7
C23 C24 H24 119.7
C26 C25 C24 120.38(16)
C26 C25 H25 119.8
C24 C25 H25 119.8
C25 C26 C27 120.16(16)
C25 C26 H26 119.9
C27 C26 H26 119.9
C26 C27 C28 118.86(16)
C26 C27 H27 120.6
C28 C27 H27 120.6
C27 C28 C23 122.41(15)
C27 C28 C29 124.73(15)
C23 C28 C29 112.80(14)
C28 C29 C30 115.65(14)
C28 C29 N2 103.85(12)
C30 C29 N2 115.79(13)
C28 C29 H29 107.0
C30 C29 H29 107.0
N2 C29 H29 107.0
C29 C30 H30A 109.5
C29 C30 H30B 109.5
H30A C30 H30B 109.5
C29 C30 H30C 109.5
H30A C30 H30C 109.5
H30B C30 H30C 109.5
C32 C31 C36 115.10(15)
C32 C31 B2 121.88(14)
C36 C31 B2 122.99(14)
C33 C32 C31 123.03(16)
C33 C32 H32 118.5
C31 C32 H32 118.5
C34 C33 C32 120.00(17)
C34 C33 H33 120.0
C32 C33 H33 120.0
C33 C34 C35 119.17(17)
C33 C34 H34 120.4
C35 C34 H34 120.4
C34 C35 C36 120.34(17)
C34 C35 H35 119.8
C36 C35 H35 119.8
C35 C36 C31 122.34(17)
C35 C36 H36 118.8
C31 C36 H36 118.8
C42 C37 C38 114.62(15)
C42 C37 B2 121.22(15)
C38 C37 B2 124.06(15)
C39 C38 C37 123.00(18)
C39 C38 H38 118.5
C37 C38 H38 118.5
C40 C39 C38 120.23(18)
C40 C39 H39 119.9
C38 C39 H39 119.9
C41 C40 C39 118.96(17)
C41 C40 H40 120.5
C39 C40 H40 120.5
C40 C41 C42 120.47(19)
C40 C41 H41 119.8
C42 C41 H41 119.8
C41 C42 C37 122.69(18)
C41 C42 H42 118.7
C37 C42 H42 118.7
N2 C43 H43A 109.5
N2 C43 H43B 109.5
H43A C43 H43B 109.5
N2 C43 H43C 109.5
H43A C43 H43C 109.5
H43B C43 H43C 109.5
N2 C44 H44A 109.5
N2 C44 H44B 109.5
H44A C44 H44B 109.5
N2 C44 H44C 109.5
H44A C44 H44C 109.5
H44B C44 H44C 109.5
C1 B1 C9 117.31(13)
C1 B1 C15 108.97(12)
C9 B1 C15 115.04(13)
C1 B1 N1 96.43(11)
C9 B1 N1 108.90(12)
C15 B1 N1 108.32(11)
C23 B2 C31 117.18(13)
C23 B2 C37 109.62(13)
C31 B2 C37 114.60(13)
C23 B2 N2 96.00(11)
C31 B2 N2 108.14(12)
C37 B2 N2 109.53(12)

loop_
_geom_bond_atom_site_label_1
_geom_bond_atom_site_label_2
_geom_bond_distance
N1 C21 1.483(2)
N1 C22 1.494(2)
N1 C7 1.526(2)
N1 B1 1.723(2)
N2 C43 1.488(2)
N2 C44 1.492(2)
N2 C29 1.527(2)
N2 B2 1.738(2)
C1 C2 1.396(2)
C1 C6 1.400(2)
C1 B1 1.615(2)
C2 C3 1.398(3)
C2 H2 0.9300
C3 C4 1.371(3)
C3 H3 0.9300
C4 C5 1.394(3)
C4 H4 0.9300
C5 C6 1.391(2)
C5 H5 0.9300
C6 C7 1.508(2)
C7 C8 1.516(3)
C7 H7 0.9800
C8 H8A 0.9600
C8 H8B 0.9600
C8 H8C 0.9600
C9 C10 1.398(2)
C9 C14 1.415(2)
C9 B1 1.622(2)
C10 C11 1.391(2)
C10 H10 0.9300
C11 C12 1.380(3)
C11 H11 0.9300
C12 C13 1.376(3)
C12 H12 0.9300
C13 C14 1.388(3)
C13 H13 0.9300
C14 H14 0.9300
C15 C16 1.399(2)
C15 C20 1.400(2)
C15 B1 1.636(2)
C16 C17 1.391(3)
C16 H16 0.9300
C17 C18 1.375(3)
C17 H17 0.9300
C18 C19 1.370(3)
C18 H18 0.9300
C19 C20 1.389(3)
C19 H19 0.9300
C20 H20 0.9300
C21 H21A 0.9600
C21 H21B 0.9600
C21 H21C 0.9600
C22 H22A 0.9600
C22 H22B 0.9600
C22 H22C 0.9600
C23 C28 1.396(2)
C23 C24 1.402(2)
C23 B2 1.614(2)
C24 C25 1.399(2)
C24 H24 0.9300
C25 C26 1.386(3)
C25 H25 0.9300
C26 C27 1.390(3)
C26 H26 0.9300
C27 C28 1.395(2)
C27 H27 0.9300
C28 C29 1.517(2)
C29 C30 1.521(2)
C29 H29 0.9800
C30 H30A 0.9600
C30 H30B 0.9600
C30 H30C 0.9600
C31 C32 1.399(2)
C31 C36 1.411(2)
C31 B2 1.626(2)
C32 C33 1.390(2)
C32 H32 0.9300
C33 C34 1.379(3)
C33 H33 0.9300
C34 C35 1.384(3)
C34 H34 0.9300
C35 C36 1.388(3)
C35 H35 0.9300
C36 H36 0.9300
C37 C42 1.404(2)
C37 C38 1.405(2)
C37 B2 1.638(2)
C38 C39 1.387(3)
C38 H38 0.9300
C39 C40 1.379(3)
C39 H39 0.9300
C40 C41 1.373(3)
C40 H40 0.9300
C41 C42 1.392(2)
C41 H41 0.9300
C42 H42 0.9300
C43 H43A 0.9600
C43 H43B 0.9600
C43 H43C 0.9600
C44 H44A 0.9600
C44 H44B 0.9600
C44 H44C 0.9600
